data_7220505
loop_
_publ_author_name
'Su, Yanqing'
'Li, Xinxiong'
'Li, Xiaoju'
'Pan, Hui'
'Wang, Ruihu'

_publ_section_title
;
 Effects of hydroxy substituents on Cu(ii) coordination polymers based on
 5-hydroxyisophthalate derivatives and
 1,4-bis(2-methylimidazol-1-yl)benzene
;
_journal_issue 26
_journal_name_full CrystEngComm
_journal_page_first 4883
_journal_paper_doi 10.1039/C5CE00774G
_journal_volume 17
_journal_year 2015
_chemical_formula_sum 'C20.5 H17 Cu2 N2 O8.5'
_chemical_formula_weight 554.44
_chemical_name_systematic
; 
 ? 
;
_space_group_IT_number 15
_symmetry_cell_setting monoclinic
_symmetry_space_group_name_Hall '-C 2yc'
_symmetry_space_group_name_H-M 'C 1 2/c 1'
_atom_sites_solution_hydrogens geom
_atom_sites_solution_primary direct
_atom_sites_solution_secondary difmap
_audit_block_doi 10.5517/cc141fg2
_audit_creation_method SHELXL-97
_audit_update_record
;
2015-01-18 deposited with the CCDC.
2015-05-19 downloaded from the CCDC.
;
_cell_angle_alpha 90.00
_cell_angle_beta 124.468(8)
_cell_angle_gamma 90.00
_cell_formula_units_Z 8
_cell_length_a 26.424(14)
_cell_length_b 9.529(4)
_cell_length_c 19.889(11)
_cell_measurement_temperature 293(2)
_cell_volume 4129(4)
_computing_structure_refinement 'SHELXL-97 (Sheldrick, 2008)'
_computing_structure_solution 'SHELXS-97 (Sheldrick, 2008)'
_diffrn_ambient_temperature 293(2)
_diffrn_measured_fraction_theta_full 0.995
_diffrn_measured_fraction_theta_max 0.995
_diffrn_radiation_monochromator graphite
_diffrn_radiation_source 'fine-focus sealed tube'
_diffrn_radiation_type MoK\a
_diffrn_radiation_wavelength 0.71073
_diffrn_reflns_av_R_equivalents 0.0307
_diffrn_reflns_av_sigmaI/netI 0.0330
_diffrn_reflns_limit_h_max 26
_diffrn_reflns_limit_h_min -34
_diffrn_reflns_limit_k_max 12
_diffrn_reflns_limit_k_min -12
_diffrn_reflns_limit_l_max 25
_diffrn_reflns_limit_l_min -25
_diffrn_reflns_number 15677
_diffrn_reflns_theta_full 27.50
_diffrn_reflns_theta_max 27.50
_diffrn_reflns_theta_min 2.88
_exptl_absorpt_coefficient_mu 2.116
_exptl_crystal_colour blue
_exptl_crystal_density_diffrn 1.784
_exptl_crystal_density_method 'not measured'
_exptl_crystal_description block
_exptl_crystal_F_000 2240
_refine_diff_density_max 0.507
_refine_diff_density_min -0.433
_refine_diff_density_rms 0.073
_refine_ls_extinction_method none
_refine_ls_goodness_of_fit_ref 1.073
_refine_ls_hydrogen_treatment mixed
_refine_ls_matrix_type full
_refine_ls_number_parameters 314
_refine_ls_number_reflns 4732
_refine_ls_number_restraints 0
_refine_ls_restrained_S_all 1.073
_refine_ls_R_factor_all 0.0421
_refine_ls_R_factor_gt 0.0350
_refine_ls_shift/su_max 0.001
_refine_ls_shift/su_mean 0.000
_refine_ls_structure_factor_coef Fsqd
_refine_ls_weighting_details 'calc w=1/[\s^2^(Fo^2^)+(0.0477P)^2^+1.3836P] where P=(Fo^2^+2Fc^2^)/3'
_refine_ls_weighting_scheme calc
_refine_ls_wR_factor_gt 0.0876
_refine_ls_wR_factor_ref 0.0922
_reflns_number_gt 4095
_reflns_number_total 4732
_reflns_threshold_expression >2sigma(I)
_cod_data_source_file c5ce00774g2.cif
_cod_data_source_block d:\syq\2-a\crysta~1\a
_cod_depositor_comments
;
The following automatic conversions were performed:

'_symmetry_cell_setting' value 'Monoclinic' changed to 'monoclinic'
according to
/usr/data/users/saulius/crontab/automatic-downloads/rss-feeds/RSC/lib/dictionaries/cif_core.dic
dictionary named 'cif_core.dic' version 2.4.2 from 2011-04-26.

Automatic conversion script
Id: cif_fix_values 3271 2015-04-21 07:52:19Z andrius 

 Adding full bibliography for 7220504--7220509.cif.
;
_cod_original_sg_symbol_H-M C2/c
_cod_original_formula_sum 'C20.50 H17 Cu2 N2 O8.50'
_cod_database_code 7220505

loop_
_symmetry_equiv_pos_as_xyz
'x, y, z'
'-x, y, -z+1/2'
'x+1/2, y+1/2, z'
'-x+1/2, y+1/2, -z+1/2'
'-x, -y, -z'
'x, -y, z-1/2'
'-x+1/2, -y+1/2, -z'
'x+1/2, -y+1/2, z-1/2'

loop_
_atom_site_label
_atom_site_type_symbol
_atom_site_fract_x
_atom_site_fract_y
_atom_site_fract_z
_atom_site_U_iso_or_equiv
_atom_site_adp_type
_atom_site_occupancy
_atom_site_symmetry_multiplicity
_atom_site_calc_flag
_atom_site_refinement_flags
Cu1 Cu 0.164603(14) 0.03849(3) 0.494913(18) 0.02774(10) Uani 1 1 d .
Cu2 Cu 0.275063(14) 0.15015(3) 0.465743(18) 0.02786(10) Uani 1 1 d .
O1 O 0.17330(9) -0.09744(19) 0.42471(11) 0.0351(4) Uani 1 1 d .
O2 O 0.20339(9) 0.05573(19) 0.36811(11) 0.0381(4) Uani 1 1 d .
O3 O 0.17479(9) -0.09774(19) 0.10074(12) 0.0392(4) Uani 1 1 d .
O4 O 0.19278(10) -0.32701(19) 0.10018(13) 0.0434(5) Uani 1 1 d .
O5 O 0.16765(10) -0.55531(18) 0.30367(11) 0.0403(5) Uani 1 1 d .
O6 O 0.10060(9) 0.1902(2) 0.39638(12) 0.0473(5) Uani 1 1 d .
O7 O 0.14427(9) 0.4020(2) 0.43933(12) 0.0438(5) Uani 1 1 d .
O8 O 0.0168(2) 0.7531(5) 0.2748(3) 0.0624(14) Uani 0.50 1 d P
O9 O 0.24161(8) 0.12797(17) 0.53040(10) 0.0247(3) Uani 1 1 d .
N1 N 0.09247(10) -0.0694(2) 0.47212(14) 0.0353(5) Uani 1 1 d .
N2 N 0.03773(10) -0.2419(2) 0.47312(16) 0.0398(5) Uani 1 1 d .
C1 C 0.18587(11) -0.0635(3) 0.37448(14) 0.0289(5) Uani 1 1 d .
C2 C 0.18083(11) -0.1756(3) 0.31748(14) 0.0273(5) Uani 1 1 d .
C3 C 0.18223(11) -0.1419(2) 0.25008(15) 0.0285(5) Uani 1 1 d .
H3 H 0.1856 -0.0488 0.2391 0.034 Uiso 1 1 calc R
C4 C 0.17866(11) -0.2479(3) 0.19947(15) 0.0286(5) Uani 1 1 d .
C5 C 0.17407(11) -0.3880(3) 0.21630(15) 0.0301(5) Uani 1 1 d .
H5 H 0.1725 -0.4592 0.1832 0.036 Uiso 1 1 calc R
C6 C 0.17190(12) -0.4202(2) 0.28269(15) 0.0293(5) Uani 1 1 d .
C7 C 0.17581(11) -0.3154(3) 0.33382(14) 0.0298(5) Uani 1 1 d .
H7 H 0.1751 -0.3381 0.3787 0.036 Uiso 1 1 calc R
C8 C 0.18237(11) -0.2204(3) 0.12743(15) 0.0296(5) Uani 1 1 d .
C9 C 0.14957(18) -0.6634(3) 0.24454(19) 0.0550(9) Uani 1 1 d .
H9A H 0.1118 -0.6376 0.1947 0.083 Uiso 1 1 calc R
H9B H 0.1439 -0.7496 0.2646 0.083 Uiso 1 1 calc R
H9C H 0.1809 -0.6759 0.2346 0.083 Uiso 1 1 calc R
C10 C 0.10152(12) 0.3195(3) 0.38890(17) 0.0371(6) Uani 1 1 d .
C11 C 0.04800(12) 0.3919(3) 0.31524(17) 0.0373(6) Uani 1 1 d .
C12 C 0.0000 0.3186(4) 0.2500 0.0323(8) Uani 1 2 d S
H12 H 0.0000 0.2210 0.2500 0.039 Uiso 1 2 calc SR
C13 C 0.04794(15) 0.5391(3) 0.3144(2) 0.0513(8) Uani 1 1 d .
H13 H 0.0806 0.5882 0.3577 0.062 Uiso 1 1 calc R
C14 C 0.0000 0.6109(5) 0.2500 0.0585(13) Uani 1 2 d S
C16 C 0.15366(13) -0.2754(3) 0.55419(19) 0.0496(8) Uani 1 1 d .
H16A H 0.1649 -0.3232 0.5220 0.074 Uiso 1 1 calc R
H16B H 0.1482 -0.3426 0.5856 0.074 Uiso 1 1 calc R
H16C H 0.1855 -0.2106 0.5903 0.074 Uiso 1 1 calc R
C17 C 0.09555(12) -0.1979(3) 0.49978(16) 0.0336(6) Uani 1 1 d .
C18 C 0.03159(15) -0.0302(3) 0.4263(2) 0.0583(10) Uani 1 1 d .
H18 H 0.0163 0.0548 0.3992 0.070 Uiso 1 1 calc R
C19 C -0.00226(15) -0.1352(3) 0.4272(3) 0.0628(10) Uani 1 1 d .
H19 H -0.0446 -0.1354 0.4016 0.075 Uiso 1 1 calc R
C20 C 0.01987(12) -0.3740(3) 0.48841(18) 0.0368(6) Uani 1 1 d .
C21 C 0.04575(13) -0.4972(3) 0.48619(19) 0.0426(7) Uani 1 1 d .
H21 H 0.0764 -0.4957 0.4766 0.051 Uiso 1 1 calc R
C22 C -0.02622(14) -0.3758(3) 0.5018(2) 0.0470(7) Uani 1 1 d .
H22 H -0.0440 -0.2922 0.5028 0.056 Uiso 1 1 calc R
C15 C 0.0302(4) 0.8427(8) 0.2768(5) 0.071(2) Uani 0.50 1 d P
H9 H 0.2712(13) 0.092(3) 0.5748(17) 0.030(7) Uiso 1 1 d .

loop_
_atom_site_aniso_label
_atom_site_aniso_U_11
_atom_site_aniso_U_22
_atom_site_aniso_U_33
_atom_site_aniso_U_23
_atom_site_aniso_U_13
_atom_site_aniso_U_12
Cu1 0.04131(18) 0.02221(17) 0.03647(18) -0.00887(12) 0.03209(15) -0.01179(12)
Cu2 0.04350(19) 0.02443(17) 0.03352(18) -0.00636(12) 0.03254(15) -0.00949(12)
O1 0.0572(11) 0.0294(9) 0.0403(10) -0.0152(8) 0.0405(9) -0.0172(8)
O2 0.0588(12) 0.0322(10) 0.0318(9) -0.0098(8) 0.0307(9) -0.0197(9)
O3 0.0676(13) 0.0319(10) 0.0458(11) 0.0113(8) 0.0488(10) 0.0159(9)
O4 0.0789(14) 0.0315(10) 0.0571(12) 0.0068(9) 0.0610(12) 0.0113(10)
O5 0.0730(13) 0.0262(9) 0.0349(10) 0.0004(8) 0.0385(10) -0.0044(9)
O6 0.0455(11) 0.0431(12) 0.0425(11) 0.0026(9) 0.0184(9) -0.0048(10)
O7 0.0391(10) 0.0550(13) 0.0412(11) -0.0135(10) 0.0250(9) -0.0115(10)
O8 0.055(3) 0.028(2) 0.063(4) -0.005(2) 0.009(2) -0.003(2)
O9 0.0355(9) 0.0223(8) 0.0268(9) -0.0031(7) 0.0238(8) -0.0069(7)
N1 0.0429(12) 0.0284(11) 0.0515(13) -0.0073(10) 0.0369(11) -0.0109(10)
N2 0.0382(12) 0.0327(12) 0.0626(15) -0.0022(11) 0.0370(11) -0.0101(10)
C1 0.0355(12) 0.0308(13) 0.0277(12) -0.0097(10) 0.0223(10) -0.0092(10)
C2 0.0350(12) 0.0282(12) 0.0284(12) -0.0062(10) 0.0238(10) -0.0060(10)
C3 0.0391(13) 0.0237(12) 0.0348(13) 0.0004(10) 0.0283(11) 0.0005(10)
C4 0.0393(13) 0.0278(12) 0.0310(12) 0.0029(10) 0.0273(11) 0.0038(10)
C5 0.0458(14) 0.0269(12) 0.0290(12) -0.0010(10) 0.0280(11) 0.0027(11)
C6 0.0430(13) 0.0239(12) 0.0290(12) -0.0007(10) 0.0251(10) -0.0006(11)
C7 0.0404(13) 0.0344(13) 0.0249(11) -0.0026(10) 0.0247(10) -0.0059(11)
C8 0.0411(13) 0.0300(13) 0.0347(13) 0.0046(10) 0.0316(11) 0.0078(11)
C9 0.100(3) 0.0280(14) 0.0482(18) -0.0055(13) 0.0486(18) -0.0088(16)
C10 0.0372(14) 0.0457(16) 0.0400(14) -0.0070(12) 0.0287(12) -0.0070(12)
C11 0.0404(14) 0.0368(14) 0.0465(15) -0.0041(12) 0.0317(12) -0.0047(12)
C12 0.0382(19) 0.0272(18) 0.0363(19) 0.000 0.0238(16) 0.000
C13 0.0558(18) 0.0366(17) 0.076(2) -0.0127(15) 0.0459(17) -0.0133(14)
C14 0.076(3) 0.026(2) 0.101(4) 0.000 0.066(3) 0.000
C16 0.0419(16) 0.0512(19) 0.0529(18) 0.0094(15) 0.0251(14) -0.0140(14)
C17 0.0379(13) 0.0334(14) 0.0402(14) -0.0080(11) 0.0285(11) -0.0134(11)
C18 0.0495(18) 0.0374(17) 0.103(3) 0.0133(17) 0.052(2) 0.0045(14)
C19 0.0392(16) 0.049(2) 0.109(3) 0.0182(19) 0.0477(19) 0.0027(14)
C20 0.0400(14) 0.0325(14) 0.0494(16) -0.0071(12) 0.0323(12) -0.0151(11)
C21 0.0493(16) 0.0390(15) 0.0638(19) -0.0092(14) 0.0465(15) -0.0134(13)
C22 0.0534(17) 0.0324(14) 0.079(2) -0.0065(14) 0.0515(17) -0.0088(13)
C15 0.081(5) 0.036(4) 0.058(4) -0.010(3) 0.016(4) -0.013(4)

loop_
_atom_type_symbol
_atom_type_description
_atom_type_scat_dispersion_real
_atom_type_scat_dispersion_imag
_atom_type_scat_source
C C 0.0033 0.0016 'International Tables Vol C Tables 4.2.6.8 and 6.1.1.4'
Cu Cu 0.3201 1.2651 'International Tables Vol C Tables 4.2.6.8 and 6.1.1.4'
N N 0.0061 0.0033 'International Tables Vol C Tables 4.2.6.8 and 6.1.1.4'
O O 0.0106 0.0060 'International Tables Vol C Tables 4.2.6.8 and 6.1.1.4'
H H 0.0000 0.0000 'International Tables Vol C Tables 4.2.6.8 and 6.1.1.4'

loop_
_geom_angle_atom_site_label_1
_geom_angle_atom_site_label_2
_geom_angle_atom_site_label_3
_geom_angle
_geom_angle_site_symmetry_1
_geom_angle_site_symmetry_3
O9 Cu1 N1 172.13(9) . .
O9 Cu1 O1 91.56(7) . .
N1 Cu1 O1 88.87(8) . .
O9 Cu1 O3 90.25(7) . 6_556
N1 Cu1 O3 85.86(8) . 6_556
O1 Cu1 O3 153.19(8) . 6_556
O9 Cu1 O6 98.74(8) . .
N1 Cu1 O6 88.99(9) . .
O1 Cu1 O6 97.72(9) . .
O3 Cu1 O6 108.43(9) 6_556 .
O4 Cu2 O9 179.14(8) 4 .
O4 Cu2 O7 91.50(10) 4 7_556
O9 Cu2 O7 89.36(9) . 7_556
O4 Cu2 O2 86.01(9) 4 .
O9 Cu2 O2 93.34(9) . .
O7 Cu2 O2 137.81(9) 7_556 .
O4 Cu2 O9 95.17(7) 4 7_556
O9 Cu2 O9 84.55(7) . 7_556
O7 Cu2 O9 110.28(8) 7_556 7_556
O2 Cu2 O9 111.89(8) . 7_556
O4 Cu2 Cu2 134.54(6) 4 7_556
O9 Cu2 Cu2 45.18(5) . 7_556
O7 Cu2 Cu2 103.88(7) 7_556 7_556
O2 Cu2 Cu2 107.62(7) . 7_556
O9 Cu2 Cu2 39.37(4) 7_556 7_556
C1 O1 Cu1 124.78(16) . .
C1 O2 Cu2 120.50(17) . .
C8 O3 Cu1 126.18(16) . 6
C8 O4 Cu2 132.22(17) . 4_545
C6 O5 C9 118.1(2) . .
C10 O6 Cu1 133.37(19) . .
C10 O7 Cu2 127.1(2) . 7_556
O8 O8 C15 99.7(7) 2 .
O8 O8 C15 41.2(4) 2 2
C15 O8 C15 67.4(9) . 2
O8 O8 C14 72.05(18) 2 .
C15 O8 C14 159.7(10) . .
C15 O8 C14 111.1(4) 2 .
Cu1 O9 Cu2 125.87(9) . .
Cu1 O9 Cu2 104.46(8) . 7_556
Cu2 O9 Cu2 95.45(7) . 7_556
C17 N1 C18 107.4(2) . .
C17 N1 Cu1 124.02(18) . .
C18 N1 Cu1 128.6(2) . .
C17 N2 C19 107.4(2) . .
C17 N2 C20 128.0(2) . .
C19 N2 C20 124.6(2) . .
O1 C1 O2 126.0(2) . .
O1 C1 C2 117.6(2) . .
O2 C1 C2 116.4(2) . .
C7 C2 C3 120.0(2) . .
C7 C2 C1 118.7(2) . .
C3 C2 C1 121.3(2) . .
C4 C3 C2 120.0(2) . .
C3 C4 C5 120.0(2) . .
C3 C4 C8 123.1(2) . .
C5 C4 C8 116.9(2) . .
C6 C5 C4 119.7(2) . .
O5 C6 C7 115.9(2) . .
O5 C6 C5 123.3(2) . .
C7 C6 C5 120.8(2) . .
C6 C7 C2 119.6(2) . .
O3 C8 O4 126.5(2) . .
O3 C8 C4 118.8(2) . .
O4 C8 C4 114.7(2) . .
O6 C10 O7 125.9(3) . .
O6 C10 C11 119.9(2) . .
O7 C10 C11 114.2(3) . .
C12 C11 C13 119.9(3) . .
C12 C11 C10 122.5(3) . .
C13 C11 C10 117.6(3) . .
C11 C12 C11 119.5(4) 2 .
C14 C13 C11 120.3(3) . .
C13 C14 C13 120.1(4) 2 .
C13 C14 O8 102.1(2) 2 2
C13 C14 O8 137.8(3) . 2
C13 C14 O8 137.8(3) 2 .
C13 C14 O8 102.1(2) . .
O8 C14 O8 35.9(3) 2 .
N1 C17 N2 109.2(2) . .
N1 C17 C16 124.0(2) . .
N2 C17 C16 126.7(2) . .
C19 C18 N1 109.0(3) . .
C18 C19 N2 106.9(3) . .
C21 C20 C22 120.2(3) . .
C21 C20 N2 120.9(2) . .
C22 C20 N2 118.8(3) . .
C20 C21 C22 120.0(3) . 5_546
C20 C22 C21 119.8(3) . 5_546
O8 C15 C15 72.9(6) . 2
O8 C15 O8 39.1(5) . 2
C15 C15 O8 39.7(3) 2 2

loop_
_geom_bond_atom_site_label_1
_geom_bond_atom_site_label_2
_geom_bond_distance
_geom_bond_site_symmetry_2
Cu1 O9 1.9339(19) .
Cu1 N1 1.979(2) .
Cu1 O1 2.0109(18) .
Cu1 O3 2.045(2) 6_556
Cu1 O6 2.245(2) .
Cu2 O4 1.9364(19) 4
Cu2 O9 1.9407(18) .
Cu2 O7 1.949(2) 7_556
Cu2 O2 2.0011(19) .
Cu2 O9 2.1699(19) 7_556
Cu2 Cu2 3.0455(10) 7_556
O1 C1 1.260(3) .
O2 C1 1.260(3) .
O3 C8 1.252(3) .
O3 Cu1 2.045(2) 6
O4 C8 1.253(3) .
O4 Cu2 1.9364(19) 4_545
O5 C6 1.377(3) .
O5 C9 1.427(3) .
O6 C10 1.243(4) .
O7 C10 1.272(3) .
O7 Cu2 1.949(2) 7_556
O8 O8 0.878(8) 2
O8 C15 0.917(8) .
O8 C15 1.372(7) 2
O8 C14 1.424(6) .
O9 Cu2 2.1699(19) 7_556
N1 C17 1.326(3) .
N1 C18 1.378(4) .
N2 C17 1.369(3) .
N2 C19 1.376(4) .
N2 C20 1.435(3) .
C1 C2 1.507(3) .
C2 C7 1.395(4) .
C2 C3 1.399(3) .
C3 C4 1.390(3) .
C4 C5 1.399(3) .
C4 C8 1.513(3) .
C5 C6 1.388(3) .
C6 C7 1.387(3) .
C10 C11 1.509(4) .
C11 C12 1.384(3) .
C11 C13 1.403(4) .
C12 C11 1.384(3) 2
C13 C14 1.370(4) .
C14 C13 1.370(4) 2
C14 O8 1.424(6) 2
C16 C17 1.481(4) .
C18 C19 1.348(4) .
C20 C21 1.372(4) .
C20 C22 1.386(4) .
C21 C22 1.388(4) 5_546
C22 C21 1.388(4) 5_546
C15 C15 1.325(16) 2
C15 O8 1.372(7) 2

loop_
_geom_hbond_atom_site_label_D
_geom_hbond_atom_site_label_H
_geom_hbond_atom_site_label_A
_geom_hbond_distance_DH
_geom_hbond_distance_HA
_geom_hbond_distance_DA
_geom_hbond_angle_DHA
_geom_hbond_site_symmetry_A
O9 H9 O5 0.85(3) 2.04(3) 2.857(3) 161(3) 7_546
